data_2004228
loop_
_publ_author_name
'Rowan, K. R.'
'Holt, E. M.'

_publ_section_title
;3,5-Dimethoxycarbonyl-2,6-dimethyl-4-(2-nitrosophenyl)pyridine and
 Dichlorobis[3,5-dimethoxycarbonyl-2,6-dimethyl-4-(2-nitrophenyl)pyridine]copper(II)
;
_journal_issue 12
_journal_name_full 'Acta Crystallographica Section C'
_journal_page_first 2554
_journal_page_last 2559
_journal_paper_doi 10.1107/S0108270195005828
_journal_volume 51
_journal_year 1995
_chemical_formula_moiety 'C17 H16 N2 O5'
_chemical_formula_sum 'C17 H16 N2 O5'
_chemical_formula_weight 328.3
_chemical_melting_point 366
_chemical_name_systematic
;
2,6-Dimethyl-3,5-dimethoxycarbonyl-4-(2-nitrosophenyl)pyridine
;
_space_group_crystal_system monoclinic
_space_group_IT_number 14
_space_group_name_Hall '-P 2ybc'
_space_group_name_H-M_alt 'P 1 21/c 1'
_cell_angle_alpha 90.0
_cell_angle_beta 90.20(3)
_cell_angle_gamma 90.0
_cell_formula_units_Z 8
_cell_length_a 18.171(4)
_cell_length_b 7.157(1)
_cell_length_c 26.165(5)
_cell_measurement_reflns_used 46
_cell_measurement_temperature 298
_cell_measurement_theta_max 12.37
_cell_measurement_theta_min 4.383
_cell_volume 3402.7(11)
_computing_cell_refinement XSCANS
_computing_data_collection 'XSCANS (Siemens, 1991)'
_computing_data_reduction XSCANS
_computing_molecular_graphics SHELXS86
_computing_structure_refinement 'SHELXL93 (Sheldrick, 1995)'
_computing_structure_solution 'SHELXS86 (Sheldrick, 1990)'
_diffrn_ambient_temperature 298
_diffrn_measurement_device 'Syntex P4 four-circle'
_diffrn_measurement_method \q/2\q
_diffrn_radiation_monochromator graphite
_diffrn_radiation_source 'fine-focus sealed tube'
_diffrn_radiation_type MoK\a
_diffrn_radiation_wavelength 0.71073
_diffrn_reflns_av_R_equivalents 0.084
_diffrn_reflns_av_sigmaI/netI 0.2675
_diffrn_reflns_limit_h_max 19
_diffrn_reflns_limit_h_min -1
_diffrn_reflns_limit_k_max 8
_diffrn_reflns_limit_k_min -1
_diffrn_reflns_limit_l_max 31
_diffrn_reflns_limit_l_min -31
_diffrn_reflns_number 7522
_diffrn_reflns_theta_max 25
_diffrn_reflns_theta_min 1.91
_diffrn_standards_decay_% 3.7
_diffrn_standards_interval_count 97
_diffrn_standards_number 3
_exptl_absorpt_coefficient_mu 0.096
_exptl_absorpt_correction_type none
_exptl_crystal_colour green
_exptl_crystal_density_diffrn 1.282
_exptl_crystal_description needle
_exptl_crystal_F_000 1376
_exptl_crystal_size_max 0.4
_exptl_crystal_size_mid 0.2
_exptl_crystal_size_min 0.1
_refine_diff_density_max 0.180
_refine_diff_density_min -0.180
_refine_ls_extinction_method 'Extinction was refined but was insignificant'
_refine_ls_goodness_of_fit_all 0.694
_refine_ls_goodness_of_fit_obs 1.136
_refine_ls_hydrogen_treatment noref
_refine_ls_matrix_type full
_refine_ls_number_parameters 461
_refine_ls_number_reflns 5795
_refine_ls_number_restraints 0
_refine_ls_restrained_S_all 0.759
_refine_ls_restrained_S_obs 1.136
_refine_ls_R_factor_all 0.2602
_refine_ls_R_factor_obs 0.063
_refine_ls_shift/esd_max -1.272
_refine_ls_shift/esd_mean 0.032
_refine_ls_structure_factor_coef Fsqd
_refine_ls_weighting_scheme
;
calc w = 1/[\s^2^(F~o~^2^) + (0.0268P)^2^] where
P = (F~o~^2^ + 2F~c~^2^)/3
;
_refine_ls_wR_factor_all 0.158
_refine_ls_wR_factor_obs 0.100
_reflns_number_observed 1328
_reflns_number_total 5831
_reflns_observed_criterion I>2\s(I)
_cod_data_source_file cr1185.cif
_cod_data_source_block compound_1
_cod_depositor_comments
;
 Changing the space group from '-P 2yc' to '-P 2ybc' after consulting the
 original publication. All related space group information was changed
 accordingly.

 Antanas Vaitkus,
 2017-07-05
;
_cod_original_cell_volume 3402.6(13)
_cod_original_sg_symbol_H-M 'P 21/c'
_cod_database_code 2004228

loop_
_space_group_symop_id
_space_group_symop_operation_xyz
1 x,y,z
2 -x,y+1/2,-z+1/2
3 -x,-y,-z
4 x,-y+1/2,z+1/2

loop_
_atom_site_aniso_label
_atom_site_aniso_U_11
_atom_site_aniso_U_22
_atom_site_aniso_U_33
_atom_site_aniso_U_12
_atom_site_aniso_U_13
_atom_site_aniso_U_23
N1 0.038(3) 0.068(4) 0.078(4) -0.001(3) -0.004(3) -0.009(4)
C2 0.034(4) 0.053(5) 0.070(5) 0.010(4) -0.012(4) -0.013(4)
C2' 0.062(4) 0.111(7) 0.077(5) 0.010(5) -0.017(4) -0.019(5)
C3 0.035(4) 0.062(5) 0.063(4) 0.006(4) -0.005(3) 0.004(4)
C3' 0.067(5) 0.078(6) 0.053(4) 0.014(5) 0.012(4) -0.001(4)
O3' 0.050(3) 0.139(5) 0.074(3) -0.007(4) 0.005(3) 0.000(3)
O3" 0.068(3) 0.147(5) 0.074(3) 0.008(4) 0.001(3) 0.034(4)
C3" 0.099(6) 0.181(10) 0.088(5) 0.010(7) 0.002(5) 0.017(7)
C4 0.036(4) 0.068(5) 0.062(4) 0.009(4) -0.011(3) 0.004(4)
C5 0.040(4) 0.048(5) 0.054(4) 0.007(4) -0.007(3) 0.001(4)
C5' 0.035(4) 0.064(6) 0.062(5) 0.002(4) 0.000(3) -0.001(5)
C5" 0.098(6) 0.102(7) 0.086(5) -0.005(5) 0.012(4) -0.038(5)
O5' 0.133(4) 0.138(6) 0.074(3) 0.058(4) -0.010(3) 0.032(4)
O5" 0.081(3) 0.067(4) 0.063(3) 0.010(3) -0.001(3) -0.007(3)
C6 0.041(4) 0.051(5) 0.073(5) 0.005(4) 0.007(4) 0.014(4)
C6' 0.077(5) 0.091(6) 0.106(5) -0.018(5) 0.003(4) 0.013(5)
C7 0.033(4) 0.050(5) 0.059(4) 0.005(4) -0.001(3) -0.002(4)
C8 0.041(4) 0.050(5) 0.083(5) 0.004(4) -0.012(3) 0.000(4)
C9 0.061(5) 0.053(5) 0.111(6) 0.009(5) -0.002(4) -0.008(5)
C10 0.055(5) 0.055(6) 0.101(5) -0.009(5) 0.000(4) -0.014(5)
C11 0.047(4) 0.055(5) 0.087(5) -0.003(4) -0.011(4) -0.002(4)
C12 0.050(4) 0.043(5) 0.067(4) 0.003(4) 0.001(3) 0.003(4)
N2 0.065(5) 0.063(5) 0.113(5) 0.013(4) -0.034(4) 0.008(4)
O1A 0.054(12) 0.046(12) 0.24(3) 0.008(9) -0.092(13) -0.026(14)
O1B 0.11(2) 0.15(2) 0.21(3) 0.033(16) -0.081(18) 0.085(18)
N91 0.092(5) 0.070(5) 0.051(3) 0.007(4) 0.002(4) 0.016(3)
C92 0.080(5) 0.061(5) 0.040(4) 0.000(5) 0.010(4) 0.003(4)
C92' 0.092(5) 0.100(7) 0.067(4) -0.009(5) 0.002(4) 0.023(5)
C93 0.058(4) 0.063(5) 0.034(3) 0.004(4) 0.003(3) 0.007(4)
C93' 0.060(5) 0.077(6) 0.048(5) -0.014(5) -0.002(4) -0.003(5)
C93" 0.089(18) 0.12(3) 0.079(15) 0.059(18) -0.049(15) -0.011(16)
C93X 0.14(3) 0.13(3) 0.16(2) 0.01(2) 0.048(18) 0.043(18)
O93' 0.063(3) 0.140(5) 0.063(3) 0.002(3) -0.013(2) -0.024(3)
O93" 0.095(12) 0.19(2) 0.09(3) 0.093(13) -0.04(2) -0.04(2)
O93X 0.14(3) 0.100(15) 0.031(7) 0.055(16) -0.059(11) -0.028(8)
C94 0.065(5) 0.059(5) 0.037(4) 0.009(4) 0.002(4) -0.004(4)
C95 0.066(5) 0.073(6) 0.037(4) 0.000(5) 0.005(4) 0.009(4)
C95' 0.077(7) 0.094(8) 0.057(5) -0.005(7) -0.015(5) 0.014(6)
C95" 0.098(6) 0.221(12) 0.095(6) -0.041(8) -0.004(5) 0.040(7)
O95' 0.091(4) 0.171(7) 0.117(4) 0.048(4) 0.026(3) 0.000(4)
O95" 0.054(3) 0.123(5) 0.091(4) -0.012(4) 0.008(3) 0.007(4)
C96 0.078(5) 0.077(6) 0.049(4) 0.030(5) -0.009(4) 0.014(4)
C96' 0.102(6) 0.209(11) 0.088(5) 0.050(7) 0.005(5) 0.055(6)
C97 0.048(4) 0.050(5) 0.052(4) 0.001(4) 0.002(3) 0.004(4)
C98 0.101(6) 0.066(6) 0.056(4) 0.009(5) 0.000(4) 0.007(5)
C99 0.110(6) 0.062(6) 0.069(5) 0.006(5) 0.012(5) -0.009(5)
C910 0.082(5) 0.054(6) 0.068(5) -0.006(5) -0.002(4) 0.014(4)
C911 0.068(5) 0.061(5) 0.053(4) -0.011(5) -0.003(4) 0.014(4)
C912 0.047(4) 0.048(5) 0.058(4) 0.004(4) -0.003(3) -0.001(4)
N92 0.086(4) 0.070(5) 0.055(3) 0.007(4) 0.008(3) 0.001(4)
O91 0.139(4) 0.096(4) 0.060(3) 0.008(4) 0.023(3) -0.011(3)

loop_
_atom_site_label
_atom_site_occupancy
_atom_site_fract_x
_atom_site_fract_y
_atom_site_fract_z
_atom_site_U_iso_or_equiv
_atom_site_thermal_displace_type
_atom_site_calc_flag
_atom_site_refinement_flags
_atom_site_type_symbol
N1 1 0.2852(3) -0.1787(8) 0.0848(2) 0.061(2) Uani d . N
C2 1 0.3300(3) -0.0918(10) 0.0523(2) 0.052(2) Uani d . C
C2' 1 0.3326(3) -0.1806(9) 0.0005(2) 0.083(2) Uani d . C
H2'A 1 0.2992(3) -0.2845(9) -0.0009(2) 0.080 Uiso calc R H
H2'B 1 0.3184(3) -0.0894(9) -0.0246(2) 0.080 Uiso calc R H
H2'C 1 0.3816(3) -0.2232(9) -0.0065(2) 0.080 Uiso calc R H
C3 1 0.3726(3) 0.0585(10) 0.0668(2) 0.053(2) Uani d . C
C3' 1 0.4241(4) 0.1545(10) 0.0296(3) 0.066(2) Uani d . C
O3' 1 0.4883(2) 0.1801(8) 0.03731(15) 0.088(2) Uani d . O
O3" 1 0.3876(2) 0.2127(8) -0.0108(2) 0.096(2) Uani d . O
C3" 1 0.4316(4) 0.2938(11) -0.0510(2) 0.123(3) Uani d . C
H3"A 1 0.4013(4) 0.3286(11) -0.0796(2) 0.080 Uiso calc R H
H3"B 1 0.4534(4) 0.4038(11) -0.0364(2) 0.080 Uiso calc R H
H3"C 1 0.4698(4) 0.2108(11) -0.0623(2) 0.080 Uiso calc R H
C4 1 0.3715(3) 0.1225(9) 0.1177(2) 0.055(2) Uani d . C
C5 1 0.3225(3) 0.0309(9) 0.1508(2) 0.048(2) Uani d . C
C5' 1 0.3181(3) 0.0904(11) 0.2059(3) 0.054(2) Uani d . C
C5" 1 0.2796(3) 0.3342(9) 0.2607(2) 0.095(3) Uani d . C
H5"A 1 0.2565(3) 0.4549(9) 0.2607(2) 0.080 Uiso calc R H
H5"B 1 0.2509(3) 0.2492(9) 0.2809(2) 0.080 Uiso calc R H
H5"C 1 0.3282(3) 0.3442(9) 0.2749(2) 0.080 Uiso calc R H
O5' 1 0.3384(3) -0.0012(8) 0.2409(2) 0.115(2) Uani d . O
O5" 1 0.2867(2) 0.2539(7) 0.2100(2) 0.0704(14) Uani d . O
C6 1 0.2818(3) -0.1207(10) 0.1329(3) 0.055(2) Uani d . C
C6' 1 0.2298(3) -0.2199(9) 0.1683(2) 0.091(2) Uani d . C
H6'A 1 0.2309(3) -0.1661(9) 0.2019(2) 0.080 Uiso calc R H
H6'B 1 0.1810(3) -0.2104(9) 0.1544(2) 0.080 Uiso calc R H
H6'C 1 0.2439(3) -0.3490(9) 0.1702(2) 0.080 Uiso calc R H
C7 1 0.4183(3) 0.2808(10) 0.1360(2) 0.047(2) Uani d . C
C8 1 0.3990(3) 0.4600(10) 0.1288(2) 0.058(2) Uani d . C
H8A 1 0.3566(3) 0.4898(10) 0.1084(2) 0.080 Uiso calc R H
C9 1 0.4400(4) 0.6035(10) 0.1489(2) 0.075(2) Uani d . C
H9A 1 0.4253(4) 0.7314(10) 0.1444(2) 0.080 Uiso calc R H
C10 1 0.5028(4) 0.5665(10) 0.1773(3) 0.070(2) Uani d . C
H10A 1 0.5324(4) 0.6652(10) 0.1913(3) 0.080 Uiso calc R H
C11 1 0.5239(3) 0.3854(10) 0.1846(2) 0.063(2) Uani d . C
H11A 1 0.5666(3) 0.3580(10) 0.2050(2) 0.080 Uiso calc R H
C12 1 0.4830(3) 0.2433(10) 0.1639(2) 0.054(2) Uani d . C
N2 1 0.5020(3) 0.0504(9) 0.1690(2) 0.081(2) Uani d . N
O1A 0.50 0.5649(17) 0.019(3) 0.1865(14) 0.115(11) Uani d P O
O1B 0.50 0.5550(22) 0.026(4) 0.1929(15) 0.156(14) Uani d P O
N91 1 0.0632(4) 0.2394(8) -0.0383(2) 0.071(2) Uani d . N
C92 1 0.0034(4) 0.3288(10) -0.0554(2) 0.060(2) Uani d . C
C92' 1 -0.0674(3) 0.2501(9) -0.0354(2) 0.086(2) Uani d . C
H92'D 1 -0.0593(3) 0.1506(9) -0.0114(2) 0.080 Uiso calc R H
H92'E 1 -0.0941(3) 0.3491(9) -0.0190(2) 0.080 Uiso calc R H
H92'F 1 -0.0955(3) 0.2041(9) -0.0639(2) 0.080 Uiso calc R H
C93 1 0.0064(3) 0.4696(10) -0.0901(2) 0.052(2) Uani d . C
C93' 1 -0.0625(4) 0.5461(12) -0.1138(3) 0.062(2) Uani d . C
C93" 0.50 -0.1711(14) 0.720(4) -0.1023(9) 0.096(10) Uani d P C
H93"D 0.50 -0.1942(14) 0.8002(44) -0.0778(9) 0.080 Uiso calc PR H
H93"E 0.50 -0.1573(14) 0.7912(44) -0.1318(9) 0.080 Uiso calc PR H
H93"F 0.50 -0.2049(14) 0.6232(44) -0.1123(9) 0.080 Uiso calc PR H
C93X 0.50 -0.1492(19) 0.796(5) -0.1132(12) 0.142(15) Uani d P C
H93A 0.50 -0.1680(19) 0.8804(49) -0.0879(12) 0.080 Uiso calc PR H
H93B 0.50 -0.1310(19) 0.8659(49) -0.1418(12) 0.080 Uiso calc PR H
H93C 0.50 -0.1879(19) 0.7142(49) -0.1245(12) 0.080 Uiso calc PR H
O93' 1 -0.0845(2) 0.5016(7) -0.1544(2) 0.089(2) Uani d . O
O93" 0.50 -0.090(3) 0.659(8) -0.0784(15) 0.124(14) Uani d P O
O93X 0.50 -0.100(3) 0.679(6) -0.0900(14) 0.090(10) Uani d P O
C94 1 0.0739(4) 0.5358(10) -0.1080(2) 0.053(2) Uani d . C
C95 1 0.1370(4) 0.4472(10) -0.0896(2) 0.059(2) Uani d . C
C95' 1 0.2129(5) 0.4977(14) -0.1100(3) 0.076(3) Uani d . C
C95" 1 0.2871(4) 0.7447(12) -0.1359(2) 0.138(4) Uani d . C
H95"A 1 0.2873(4) 0.8787(12) -0.1375(2) 0.080 Uiso calc R H
H95"B 1 0.3288(4) 0.7027(12) -0.1164(2) 0.080 Uiso calc R H
H95"C 1 0.2898(4) 0.6946(12) -0.1699(2) 0.080 Uiso calc R H
O95' 1 0.2583(3) 0.3847(10) -0.1222(2) 0.126(3) Uani d . O
O95" 1 0.2208(3) 0.6802(9) -0.1111(2) 0.089(2) Uani d . O
C96 1 0.1295(4) 0.2991(11) -0.0556(2) 0.068(2) Uani d . C
C96' 1 0.1932(4) 0.1850(12) -0.0359(2) 0.133(4) Uani d . C
H96'H 1 0.1732(4) 0.0877(12) -0.0149(2) 0.080 Uiso calc R H
H96'I 1 0.2207(4) 0.1304(12) -0.0635(2) 0.080 Uiso calc R H
H96'J 1 0.2252(4) 0.2626(12) -0.0158(2) 0.080 Uiso calc R H
C97 1 0.0749(3) 0.6917(10) -0.1452(2) 0.050(2) Uani d . C
C98 1 0.0605(4) 0.8694(11) -0.1304(3) 0.074(2) Uani d . C
H98J 1 0.0483(4) 0.8934(11) -0.0953(3) 0.080 Uiso calc R H
C99 1 0.0592(4) 1.0135(10) -0.1652(3) 0.080(2) Uani d . C
H99A 1 0.0483(4) 1.1360(10) -0.1523(3) 0.080 Uiso calc R H
C910 1 0.0735(3) 0.9826(10) -0.2163(3) 0.068(2) Uani d . C
H910A 1 0.0756(3) 1.0859(10) -0.2397(3) 0.080 Uiso calc R H
C911 1 0.0855(3) 0.8038(10) -0.2323(2) 0.061(2) Uani d . C
H111G 1 0.0929(3) 0.7757(10) -0.2678(2) 0.080 Uiso calc R H
C912 1 0.0881(3) 0.6577(10) -0.1976(2) 0.051(2) Uani d . C
N92 1 0.1012(3) 0.4688(9) -0.2111(2) 0.070(2) Uani d . N
O91 1 0.1145(3) 0.4430(7) -0.2563(2) 0.098(2) Uani d . O

loop_
_atom_type_symbol
_atom_type_description
_atom_type_scat_dispersion_real
_atom_type_scat_dispersion_imag
_atom_type_scat_source
C C 0.0033 0.0016 'International Tables Vol C Tables 4.2.6.8 and 6.1.1.4'
H H 0.0000 0.0000 'International Tables Vol C Tables 4.2.6.8 and 6.1.1.4'
N N 0.0061 0.0033 'International Tables Vol C Tables 4.2.6.8 and 6.1.1.4'
O O 0.0106 0.0060 'International Tables Vol C Tables 4.2.6.8 and 6.1.1.4'

loop_
_geom_angle_atom_site_label_1
_geom_angle_atom_site_label_2
_geom_angle_atom_site_label_3
_geom_angle
_geom_angle_publ_flag
C6 N1 C2 119.3(6) yes
N1 C2 C3 122.2(6) yes
N1 C2 C2' 113.6(6) yes
C3 C2 C2' 124.1(7) yes
C2 C3 C4 120.3(6) yes
C2 C3 C3' 121.6(6) yes
C4 C3 C3' 118.0(6) yes
O3' C3' O3" 125.2(7) yes
O3' C3' C3 124.3(7) yes
O3" C3' C3 110.4(6) yes
C3' O3" C3" 115.6(5) yes
C3 C4 C5 116.2(6) yes
C3 C4 C7 122.6(6) yes
C5 C4 C7 121.2(6) yes
C6 C5 C4 119.5(6) yes
C6 C5 C5' 120.8(6) yes
C4 C5 C5' 119.5(6) yes
O5' C5' O5" 124.5(7) yes
O5' C5' C5 124.5(7) yes
O5" C5' C5 110.9(6) yes
C5' O5" C5" 118.1(5) yes
N1 C6 C5 122.4(6) yes
N1 C6 C6' 117.9(7) yes
C5 C6 C6' 119.6(6) yes
C8 C7 C12 118.2(6) yes
C8 C7 C4 122.1(6) yes
C12 C7 C4 119.7(6) yes
C7 C8 C9 121.3(6) yes
C8 C9 C10 120.5(7) yes
C11 C10 C9 119.1(7) yes
C10 C11 C12 119.9(6) yes
C11 C12 C7 121.0(6) yes
C11 C12 N2 123.3(6) yes
C7 C12 N2 115.7(6) yes
O1A N2 C12 115.5(12) yes
C92 N91 C96 117.4(6) yes
N91 C92 C93 122.9(6) yes
N91 C92 C92' 113.7(6) yes
C93 C92 C92' 123.3(7) yes
C92 C93 C94 121.0(6) yes
C92 C93 C93' 120.8(6) yes
C94 C93 C93' 118.0(6) yes
O93' C93' O93" 131.7(18) yes
O93' C93' C93 123.7(7) yes
O93" C93' C93 104.5(18) yes
C93' O93" C93" 104.(2) yes
C95 C94 C93 116.8(6) yes
C95 C94 C97 123.9(6) yes
C93 C94 C97 119.3(6) yes
C96 C95 C94 119.1(6) yes
C96 C95 C95' 119.6(7) yes
C94 C95 C95' 121.0(6) yes
O95' C95' O95" 126.1(9) yes
O95' C95' C95 123.9(9) yes
O95" C95' C95 110.0(8) yes
C95' O95" C95" 114.8(7) yes
N91 C96 C95 122.8(6) yes
N91 C96 C96' 113.4(7) yes
C95 C96 C96' 123.7(7) yes
C98 C97 C912 118.2(6) yes
C98 C97 C94 121.1(6) yes
C912 C97 C94 120.7(6) yes
C97 C98 C99 121.1(6) yes
C98 C99 C910 121.2(7) yes
C911 C910 C99 118.5(6) yes
C910 C911 C912 120.8(6) yes
C911 C912 N92 124.1(6) yes
C911 C912 C97 120.0(6) yes
N92 C912 C97 115.9(6) yes
O91 N92 C912 114.8(6) yes

loop_
_geom_bond_atom_site_label_1
_geom_bond_atom_site_label_2
_geom_bond_distance
_geom_bond_publ_flag
N1 C6 1.326(7) yes
N1 C2 1.332(7) yes
C2 C3 1.378(7) yes
C2 C2' 1.500(7) yes
C3 C4 1.408(7) yes
C3 C3' 1.518(8) yes
C3' O3' 1.197(7) yes
C3' O3" 1.315(7) yes
O3" C3" 1.446(6) yes
C4 C5 1.406(7) yes
C4 C7 1.495(8) yes
C5 C6 1.394(7) yes
C5 C5' 1.506(7) yes
C5' O5' 1.183(7) yes
C5' O5" 1.307(7) yes
C5" O5" 1.453(6) yes
C6 C6' 1.503(7) yes
C7 C8 1.343(7) yes
C7 C12 1.407(7) yes
C8 C9 1.373(7) yes
C9 C10 1.385(7) yes
C10 C11 1.365(8) yes
C11 C12 1.370(7) yes
C12 N2 1.429(8) yes
N2 O1B 1.16(3) yes
N2 O1A 1.25(3) yes
N91 C92 1.338(7) yes
N91 C96 1.358(7) yes
C92 C93 1.357(7) yes
C92 C92' 1.500(7) yes
C93 C94 1.397(7) yes
C93 C93' 1.501(8) yes
C93' O93' 1.176(6) yes
C93' O93" 1.33(5) yes
C93' O93X 1.33(5) yes
C93" C93X 0.73(5) no
C93" O93X 1.36(6) no
C93" O93" 1.65(5) yes
C93X O93X 1.36(5) yes
C93X O93" 1.71(6) no
C94 C95 1.394(7) yes
C94 C97 1.481(8) yes
C95 C96 1.391(8) yes
C95 C95' 1.525(9) yes
C95' O95' 1.199(8) yes
C95' O95" 1.315(8) yes
C95" O95" 1.445(7) yes
C96 C96' 1.506(8) yes
C97 C98 1.355(8) yes
C97 C912 1.413(7) yes
C98 C99 1.376(8) yes
C99 C910 1.381(7) yes
C910 C911 1.364(8) yes
C911 C912 1.386(7) yes
C912 N92 1.418(7) yes
N92 O91 1.221(5) yes
